data_4083984
loop_
_publ_author_name
'Krug, Christopher'
'Hartwig, John F.'

_publ_contact_author
;
      Dr. John F. Hartwig
      Department of Chemistry
      Yale University
      225 Prospect St
      PO Box 208107
      New Haven, CT 06520-8107
      USA
;
_publ_section_title
;
 Reactions of an Arylrhodium Complex with Aldehydes, Imines, Ketones,
 and Alkynones. New Classes of Insertion Reactions
;
_journal_coden_ASTM ORGND7
_journal_issue 20
_journal_name_full Organometallics
_journal_page_first 4594
_journal_page_last 4607
_journal_paper_doi 10.1021/om0496582
_journal_volume 23
_journal_year 2004
_chemical_formula_sum 'C38 H36 N P2 Rh'
_chemical_formula_weight 671.53
_space_group_IT_number 2
_symmetry_cell_setting triclinic
_symmetry_space_group_name_Hall '-P 1'
_symmetry_space_group_name_H-M 'P -1'
_atom_sites_solution_hydrogens geom
_atom_sites_solution_primary direct
_atom_sites_solution_secondary difmap
_audit_creation_method SHELXL-97
_cell_angle_alpha 84.261(3)
_cell_angle_beta 84.977(3)
_cell_angle_gamma 80.620(3)
_cell_formula_units_Z 2
_cell_length_a 11.1280(18)
_cell_length_b 11.1646(18)
_cell_length_c 13.098(2)
_cell_measurement_reflns_used 864
_cell_measurement_temperature 150(2)
_cell_measurement_theta_max 26.53
_cell_measurement_theta_min 2.71
_cell_volume 1593.3(4)
_computing_cell_refinement 'Bruker SMART'
_computing_data_collection 'Bruker SMART'
_computing_data_reduction 'Bruker SAINT'
_computing_molecular_graphics 'Bruker SHELXTL'
_computing_publication_material 'Bruker SHELXTL'
_computing_structure_refinement 'SHELXL-97 (Sheldrick, 1997)'
_computing_structure_solution 'SHELXS-97 (Sheldrick, 1990)'
_diffrn_ambient_temperature 150(2)
_diffrn_measured_fraction_theta_full 0.936
_diffrn_measured_fraction_theta_max 0.936
_diffrn_measurement_device_type 'CCD area detector'
_diffrn_measurement_method 'phi and omega scans'
_diffrn_radiation_monochromator graphite
_diffrn_radiation_source 'fine-focus sealed tube'
_diffrn_radiation_type MoK\a
_diffrn_radiation_wavelength 0.71073
_diffrn_reflns_av_R_equivalents 0.0420
_diffrn_reflns_av_sigmaI/netI 0.0560
_diffrn_reflns_limit_h_max 14
_diffrn_reflns_limit_h_min -14
_diffrn_reflns_limit_k_max 14
_diffrn_reflns_limit_k_min -14
_diffrn_reflns_limit_l_max 17
_diffrn_reflns_limit_l_min -17
_diffrn_reflns_number 18538
_diffrn_reflns_theta_full 28.26
_diffrn_reflns_theta_max 28.26
_diffrn_reflns_theta_min 1.86
_exptl_absorpt_coefficient_mu 0.664
_exptl_absorpt_correction_type empirical
_exptl_crystal_colour orange
_exptl_crystal_density_diffrn 1.400
_exptl_crystal_density_meas 0
_exptl_crystal_density_method 'not measured'
_exptl_crystal_description plate
_exptl_crystal_F_000 692
_exptl_crystal_size_max 0.15
_exptl_crystal_size_mid 0.10
_exptl_crystal_size_min 0.08
_refine_diff_density_max 1.268
_refine_diff_density_min -0.747
_refine_diff_density_rms 0.094
_refine_ls_extinction_method none
_refine_ls_goodness_of_fit_ref 1.085
_refine_ls_hydrogen_treatment mixed
_refine_ls_matrix_type full
_refine_ls_number_parameters 379
_refine_ls_number_reflns 7376
_refine_ls_number_restraints 0
_refine_ls_restrained_S_all 1.085
_refine_ls_R_factor_all 0.0570
_refine_ls_R_factor_gt 0.0435
_refine_ls_shift/su_max 0.002
_refine_ls_shift/su_mean 0.000
_refine_ls_structure_factor_coef Fsqd
_refine_ls_weighting_details 'calc w=1/[\s^2^(Fo^2^)+(0.0534P)^2^+0.0000P] where P=(Fo^2^+2Fc^2^)/3'
_refine_ls_weighting_scheme calc
_refine_ls_wR_factor_gt 0.1012
_refine_ls_wR_factor_ref 0.1066
_reflns_number_gt 6118
_reflns_number_total 7376
_reflns_threshold_expression >2sigma(I)
_cod_data_source_file om0496582si20040513_034659.cif
_cod_data_source_block global
_cod_depositor_comments
;
The following automatic conversions were performed:

'_symmetry_cell_setting' value 'Triclinic' changed to 'triclinic'
according to
/usr/data/users/saulius/automatic-downloads/retrospective/ACS/lib/dictionaries/cif_core.dic
dictionary named 'cif_core.dic' version 2.4.2 from 2011-04-26.

Automatic conversion script
Id: cif_fix_values 2281 2013-09-26 08:29:07Z andrius 

 Updated bibliographic information.

 Antanas Vaitkus,
 2019-10-02
;
_cod_original_sg_symbol_H-M P-1
_cod_database_code 4083984

loop_
_symmetry_equiv_pos_as_xyz
'x, y, z'
'-x, -y, -z'

loop_
_atom_site_label
_atom_site_type_symbol
_atom_site_fract_x
_atom_site_fract_y
_atom_site_fract_z
_atom_site_U_iso_or_equiv
_atom_site_adp_type
_atom_site_occupancy
_atom_site_symmetry_multiplicity
_atom_site_calc_flag
_atom_site_refinement_flags
Rh1 Rh 0.74275(2) 0.589676(19) 0.684317(17) 0.02091(8) Uani 1 1 d .
P1 P 0.72869(7) 0.66072(7) 0.83469(6) 0.02313(17) Uani 1 1 d .
P2 P 0.74058(7) 0.40676(7) 0.77288(6) 0.02244(17) Uani 1 1 d .
N1 N 0.7514(2) 0.5261(2) 0.53533(19) 0.0266(5) Uani 1 1 d .
C1 C 0.5822(3) 0.7515(3) 0.8749(2) 0.0250(6) Uani 1 1 d .
C2 C 0.4926(3) 0.7809(3) 0.8047(3) 0.0306(7) Uani 1 1 d .
H2A H 0.5077 0.7536 0.7377 0.037 Uiso 1 1 calc R
C3 C 0.3809(3) 0.8502(3) 0.8323(3) 0.0390(8) Uani 1 1 d .
H3A H 0.3197 0.8696 0.7845 0.047 Uiso 1 1 calc R
C4 C 0.3592(3) 0.8906(3) 0.9298(3) 0.0376(8) Uani 1 1 d .
H4A H 0.2835 0.9387 0.9484 0.045 Uiso 1 1 calc R
C5 C 0.4471(3) 0.8612(3) 0.9999(3) 0.0349(8) Uani 1 1 d .
H5A H 0.4316 0.8887 1.0668 0.042 Uiso 1 1 calc R
C6 C 0.5579(3) 0.7918(3) 0.9728(2) 0.0300(7) Uani 1 1 d .
H6A H 0.6180 0.7714 1.0215 0.036 Uiso 1 1 calc R
C7 C 0.8408(3) 0.7541(3) 0.8622(2) 0.0239(6) Uani 1 1 d .
C8 C 0.9634(3) 0.7002(3) 0.8628(2) 0.0299(7) Uani 1 1 d .
H8A H 0.9845 0.6150 0.8576 0.036 Uiso 1 1 calc R
C9 C 1.0545(3) 0.7689(3) 0.8710(3) 0.0354(8) Uani 1 1 d .
H9A H 1.1372 0.7304 0.8721 0.042 Uiso 1 1 calc R
C10 C 1.0256(3) 0.8930(3) 0.8775(3) 0.0380(8) Uani 1 1 d .
H10A H 1.0883 0.9400 0.8829 0.046 Uiso 1 1 calc R
C11 C 0.9052(3) 0.9488(3) 0.8762(3) 0.0350(8) Uani 1 1 d .
H11A H 0.8853 1.0343 0.8804 0.042 Uiso 1 1 calc R
C12 C 0.8127(3) 0.8797(3) 0.8688(2) 0.0289(7) Uani 1 1 d .
H12A H 0.7302 0.9185 0.8683 0.035 Uiso 1 1 calc R
C13 C 0.7483(3) 0.5371(3) 0.9404(2) 0.0275(7) Uani 1 1 d .
H13A H 0.8360 0.5132 0.9520 0.033 Uiso 1 1 calc R
H13B H 0.7048 0.5657 1.0048 0.033 Uiso 1 1 calc R
C14 C 0.6962(3) 0.4276(3) 0.9103(2) 0.0264(6) Uani 1 1 d .
H14A H 0.6061 0.4418 0.9219 0.032 Uiso 1 1 calc R
H14B H 0.7283 0.3533 0.9534 0.032 Uiso 1 1 calc R
C15 C 0.8918(3) 0.3121(2) 0.7725(2) 0.0239(6) Uani 1 1 d .
C16 C 0.9590(3) 0.2848(3) 0.8579(3) 0.0318(7) Uani 1 1 d .
H16A H 0.9248 0.3120 0.9222 0.038 Uiso 1 1 calc R
C17 C 1.0752(3) 0.2186(3) 0.8513(3) 0.0393(8) Uani 1 1 d .
H17A H 1.1207 0.2011 0.9105 0.047 Uiso 1 1 calc R
C18 C 1.1249(3) 0.1778(3) 0.7586(3) 0.0390(8) Uani 1 1 d .
H18A H 1.2043 0.1310 0.7545 0.047 Uiso 1 1 calc R
C19 C 1.0604(3) 0.2045(3) 0.6717(3) 0.0370(8) Uani 1 1 d .
H19A H 1.0951 0.1759 0.6081 0.044 Uiso 1 1 calc R
C20 C 0.9449(3) 0.2732(3) 0.6777(3) 0.0311(7) Uani 1 1 d .
H20A H 0.9015 0.2941 0.6175 0.037 Uiso 1 1 calc R
C21 C 0.6400(3) 0.2997(3) 0.7490(2) 0.0238(6) Uani 1 1 d .
C22 C 0.6784(3) 0.1779(3) 0.7309(2) 0.0278(7) Uani 1 1 d .
H22A H 0.7629 0.1456 0.7296 0.033 Uiso 1 1 calc R
C23 C 0.5947(3) 0.1033(3) 0.7149(2) 0.0331(7) Uani 1 1 d .
H23A H 0.6220 0.0205 0.7027 0.040 Uiso 1 1 calc R
C24 C 0.4718(3) 0.1495(3) 0.7168(3) 0.0388(8) Uani 1 1 d .
H24A H 0.4144 0.0981 0.7072 0.047 Uiso 1 1 calc R
C25 C 0.4322(3) 0.2703(3) 0.7326(3) 0.0399(8) Uani 1 1 d .
H25A H 0.3477 0.3023 0.7324 0.048 Uiso 1 1 calc R
C26 C 0.5155(3) 0.3448(3) 0.7487(3) 0.0335(7) Uani 1 1 d .
H26A H 0.4874 0.4278 0.7597 0.040 Uiso 1 1 calc R
C27 C 0.7559(3) 0.7631(3) 0.6106(2) 0.0239(6) Uani 1 1 d .
C28 C 0.8537(3) 0.8250(3) 0.6184(2) 0.0278(7) Uani 1 1 d .
H28A H 0.9178 0.7870 0.6596 0.033 Uiso 1 1 calc R
C29 C 0.8612(3) 0.9403(3) 0.5683(2) 0.0308(7) Uani 1 1 d .
H29A H 0.9291 0.9791 0.5769 0.037 Uiso 1 1 calc R
C30 C 0.7714(3) 0.9987(3) 0.5063(2) 0.0327(7) Uani 1 1 d .
C31 C 0.6743(3) 0.9377(3) 0.4958(3) 0.0331(7) Uani 1 1 d .
H31A H 0.6115 0.9746 0.4528 0.040 Uiso 1 1 calc R
C32 C 0.6678(3) 0.8231(3) 0.5474(2) 0.0298(7) Uani 1 1 d .
H32A H 0.5998 0.7845 0.5387 0.036 Uiso 1 1 calc R
C33 C 0.7772(4) 1.1234(3) 0.4519(3) 0.0544(11) Uani 1 1 d .
H33A H 0.8516 1.1518 0.4680 0.082 Uiso 1 1 calc R
H33B H 0.7056 1.1803 0.4748 0.082 Uiso 1 1 calc R
H33C H 0.7783 1.1191 0.3774 0.082 Uiso 1 1 calc R
C34 C 0.6650(3) 0.4684(3) 0.5052(2) 0.0310(7) Uani 1 1 d .
H34A H 0.5969 0.4568 0.5520 0.037 Uiso 1 1 calc R
C35 C 0.6707(3) 0.4254(3) 0.4094(3) 0.0375(8) Uani 1 1 d .
H35A H 0.6065 0.3875 0.3903 0.045 Uiso 1 1 calc R
C36 C 0.7704(4) 0.4381(3) 0.3421(3) 0.0460(9) Uani 1 1 d .
H36A H 0.7773 0.4074 0.2764 0.055 Uiso 1 1 calc R
C37 C 0.8602(4) 0.4959(3) 0.3713(3) 0.0477(10) Uani 1 1 d .
H37A H 0.9308 0.5048 0.3268 0.057 Uiso 1 1 calc R
C38 C 0.8452(3) 0.5409(3) 0.4672(3) 0.0348(8) Uani 1 1 d .
H38A H 0.9053 0.5848 0.4855 0.042 Uiso 1 1 calc R

loop_
_atom_site_aniso_label
_atom_site_aniso_U_11
_atom_site_aniso_U_22
_atom_site_aniso_U_33
_atom_site_aniso_U_23
_atom_site_aniso_U_13
_atom_site_aniso_U_12
Rh1 0.02396(13) 0.01618(12) 0.02373(13) -0.00248(8) -0.00203(9) -0.00593(8)
P1 0.0268(4) 0.0178(4) 0.0260(4) -0.0033(3) -0.0025(3) -0.0060(3)
P2 0.0245(4) 0.0182(4) 0.0260(4) -0.0026(3) -0.0017(3) -0.0068(3)
N1 0.0288(14) 0.0218(13) 0.0290(14) -0.0031(10) -0.0015(11) -0.0028(10)
C1 0.0263(15) 0.0168(14) 0.0335(17) -0.0046(12) 0.0013(13) -0.0083(12)
C2 0.0304(17) 0.0320(17) 0.0321(17) -0.0085(14) -0.0021(13) -0.0090(14)
C3 0.0287(18) 0.040(2) 0.049(2) -0.0070(17) -0.0083(15) -0.0041(15)
C4 0.0273(17) 0.0349(18) 0.051(2) -0.0120(16) 0.0068(15) -0.0073(14)
C5 0.0355(19) 0.0341(18) 0.0370(19) -0.0113(15) 0.0088(15) -0.0120(15)
C6 0.0299(17) 0.0291(16) 0.0327(17) -0.0054(13) 0.0010(13) -0.0098(13)
C7 0.0290(16) 0.0213(14) 0.0232(15) -0.0044(12) -0.0019(12) -0.0076(12)
C8 0.0315(17) 0.0277(16) 0.0313(17) -0.0042(13) -0.0049(13) -0.0044(13)
C9 0.0253(17) 0.044(2) 0.0379(19) -0.0036(15) -0.0045(14) -0.0079(15)
C10 0.0360(19) 0.041(2) 0.042(2) -0.0045(16) -0.0056(15) -0.0207(16)
C11 0.042(2) 0.0240(16) 0.042(2) -0.0023(14) -0.0080(16) -0.0138(14)
C12 0.0283(16) 0.0238(15) 0.0352(18) -0.0015(13) -0.0037(13) -0.0061(12)
C13 0.0395(18) 0.0201(14) 0.0238(15) -0.0021(12) -0.0007(13) -0.0082(13)
C14 0.0340(17) 0.0200(14) 0.0253(16) -0.0008(12) 0.0016(13) -0.0077(13)
C15 0.0239(15) 0.0166(13) 0.0333(17) -0.0039(12) -0.0012(12) -0.0085(11)
C16 0.0362(18) 0.0252(16) 0.0356(18) -0.0040(14) -0.0061(14) -0.0067(14)
C17 0.0355(19) 0.0335(18) 0.050(2) 0.0009(16) -0.0148(16) -0.0059(15)
C18 0.0247(17) 0.0262(17) 0.066(3) 0.0003(16) -0.0032(16) -0.0052(13)
C19 0.0333(18) 0.0281(17) 0.049(2) -0.0086(15) 0.0101(16) -0.0061(14)
C20 0.0322(18) 0.0297(17) 0.0330(18) -0.0075(14) 0.0019(14) -0.0094(14)
C21 0.0275(15) 0.0207(14) 0.0250(15) 0.0010(12) -0.0049(12) -0.0089(12)
C22 0.0291(16) 0.0245(15) 0.0317(17) -0.0088(13) -0.0004(13) -0.0068(12)
C23 0.0390(19) 0.0278(17) 0.0356(18) -0.0092(14) 0.0006(14) -0.0122(14)
C24 0.0359(19) 0.0377(19) 0.049(2) -0.0074(16) -0.0072(16) -0.0195(16)
C25 0.0264(17) 0.040(2) 0.056(2) -0.0003(17) -0.0106(16) -0.0090(15)
C26 0.0306(17) 0.0242(16) 0.046(2) -0.0010(14) -0.0064(15) -0.0056(13)
C27 0.0304(16) 0.0215(14) 0.0206(15) -0.0036(11) 0.0023(12) -0.0071(12)
C28 0.0318(17) 0.0241(15) 0.0281(16) 0.0003(12) -0.0023(13) -0.0071(13)
C29 0.0375(18) 0.0265(16) 0.0313(17) -0.0036(13) 0.0011(14) -0.0144(14)
C30 0.046(2) 0.0221(15) 0.0292(17) -0.0016(13) -0.0006(14) -0.0059(14)
C31 0.0389(19) 0.0244(16) 0.0347(18) -0.0026(13) -0.0094(14) 0.0026(14)
C32 0.0299(17) 0.0295(16) 0.0317(17) -0.0073(13) 0.0006(13) -0.0086(13)
C33 0.078(3) 0.0296(19) 0.056(3) 0.0087(18) -0.010(2) -0.0139(19)
C34 0.0348(18) 0.0265(16) 0.0330(18) -0.0046(13) -0.0056(14) -0.0060(13)
C35 0.049(2) 0.0271(17) 0.038(2) -0.0057(14) -0.0141(16) -0.0053(15)
C36 0.073(3) 0.0351(19) 0.0310(19) -0.0133(15) 0.0010(18) -0.0086(19)
C37 0.060(3) 0.045(2) 0.039(2) -0.0111(17) 0.0134(18) -0.0139(19)
C38 0.0392(19) 0.0308(17) 0.0363(19) -0.0063(14) 0.0018(15) -0.0112(15)

loop_
_atom_type_symbol
_atom_type_description
_atom_type_scat_dispersion_real
_atom_type_scat_dispersion_imag
_atom_type_scat_source
C C 0.0033 0.0016 'International Tables Vol C Tables 4.2.6.8 and 6.1.1.4'
H H 0.0000 0.0000 'International Tables Vol C Tables 4.2.6.8 and 6.1.1.4'
N N 0.0061 0.0033 'International Tables Vol C Tables 4.2.6.8 and 6.1.1.4'
P P 0.1023 0.0942 'International Tables Vol C Tables 4.2.6.8 and 6.1.1.4'
Rh Rh -1.1178 0.9187 'International Tables Vol C Tables 4.2.6.8 and 6.1.1.4'

loop_
_geom_angle_atom_site_label_1
_geom_angle_atom_site_label_2
_geom_angle_atom_site_label_3
_geom_angle
C27 Rh1 N1 87.50(10)
C27 Rh1 P1 90.96(8)
N1 Rh1 P1 177.77(7)
C27 Rh1 P2 174.94(8)
N1 Rh1 P2 96.16(7)
P1 Rh1 P2 85.47(3)
C7 P1 C1 103.08(13)
C7 P1 C13 101.22(14)
C1 P1 C13 102.58(14)
C7 P1 Rh1 118.75(10)
C1 P1 Rh1 116.88(10)
C13 P1 Rh1 112.03(10)
C21 P2 C15 103.14(13)
C21 P2 C14 100.55(13)
C15 P2 C14 104.71(14)
C21 P2 Rh1 123.90(10)
C15 P2 Rh1 112.90(9)
C14 P2 Rh1 109.55(10)
C38 N1 C34 116.6(3)
C38 N1 Rh1 120.7(2)
C34 N1 Rh1 122.7(2)
C6 C1 C2 119.0(3)
C6 C1 P1 122.3(2)
C2 C1 P1 118.8(2)
C3 C2 C1 120.3(3)
C4 C3 C2 119.8(3)
C5 C4 C3 120.3(3)
C4 C5 C6 120.0(3)
C5 C6 C1 120.7(3)
C12 C7 C8 118.1(3)
C12 C7 P1 123.1(2)
C8 C7 P1 118.2(2)
C9 C8 C7 121.2(3)
C10 C9 C8 120.2(3)
C9 C10 C11 119.9(3)
C10 C11 C12 120.2(3)
C7 C12 C11 120.5(3)
C14 C13 P1 108.7(2)
C13 C14 P2 109.2(2)
C16 C15 C20 118.7(3)
C16 C15 P2 123.7(2)
C20 C15 P2 117.4(2)
C17 C16 C15 120.9(3)
C18 C17 C16 119.9(3)
C17 C18 C19 120.5(3)
C18 C19 C20 119.8(3)
C19 C20 C15 120.2(3)
C22 C21 C26 118.1(3)
C22 C21 P2 125.1(2)
C26 C21 P2 116.8(2)
C23 C22 C21 120.9(3)
C24 C23 C22 119.9(3)
C25 C24 C23 120.1(3)
C24 C25 C26 120.0(3)
C25 C26 C21 120.9(3)
C32 C27 C28 115.1(3)
C32 C27 Rh1 121.3(2)
C28 C27 Rh1 123.6(2)
C27 C28 C29 122.8(3)
C30 C29 C28 120.9(3)
C29 C30 C31 117.3(3)
C29 C30 C33 121.9(3)
C31 C30 C33 120.9(3)
C30 C31 C32 120.9(3)
C27 C32 C31 123.0(3)
N1 C34 C35 123.1(3)
C36 C35 C34 119.1(3)
C35 C36 C37 118.9(3)
C36 C37 C38 118.5(3)
N1 C38 C37 123.7(3)

loop_
_geom_bond_atom_site_label_1
_geom_bond_atom_site_label_2
_geom_bond_distance
Rh1 C27 2.097(3)
Rh1 N1 2.132(3)
Rh1 P1 2.1797(8)
Rh1 P2 2.2481(8)
P1 C7 1.830(3)
P1 C1 1.838(3)
P1 C13 1.855(3)
P2 C21 1.831(3)
P2 C15 1.835(3)
P2 C14 1.852(3)
N1 C38 1.334(4)
N1 C34 1.346(4)
C1 C6 1.391(4)
C1 C2 1.393(4)
C2 C3 1.392(4)
C3 C4 1.385(5)
C4 C5 1.377(5)
C5 C6 1.383(4)
C7 C12 1.396(4)
C7 C8 1.399(4)
C8 C9 1.384(4)
C9 C10 1.380(5)
C10 C11 1.383(5)
C11 C12 1.398(4)
C13 C14 1.533(4)
C15 C16 1.382(4)
C15 C20 1.405(4)
C16 C17 1.381(5)
C17 C18 1.377(5)
C18 C19 1.380(5)
C19 C20 1.385(4)
C21 C22 1.394(4)
C21 C26 1.396(4)
C22 C23 1.388(4)
C23 C24 1.379(5)
C24 C25 1.378(5)
C25 C26 1.384(4)
C27 C32 1.382(4)
C27 C28 1.397(4)
C28 C29 1.397(4)
C29 C30 1.381(4)
C30 C31 1.390(5)
C30 C33 1.508(4)
C31 C32 1.396(4)
C34 C35 1.380(4)
C35 C36 1.372(5)
C36 C37 1.374(5)
C37 C38 1.385(5)
